data_4035941
loop_
_publ_author_name
'Reutskaya, Elena'
'Osipyan, Angelina'
'Sapegin, Alexander'
'Novikov, Alexander S.'
'Krasavin, Mikhail'

_publ_section_title
;
 Rethinking Hydrolytic Imidazoline Ring Expansion: A Common Approach to
 the Preparation of Medium-Sized Rings via Side-Chain Insertion into
 [1.4]Oxa- and [1.4]Thiazepinone Scaffolds.
;
_journal_issue 4
_journal_name_full 'The Journal of organic chemistry'
_journal_page_first 1693
_journal_page_last 1705
_journal_paper_doi 10.1021/acs.joc.8b02805
_journal_volume 84
_journal_year 2019
_chemical_formula_moiety 'C15 H12 F3 N3 O2'
_chemical_formula_sum 'C15 H12 F3 N3 O2'
_chemical_formula_weight 323.28
_space_group_crystal_system triclinic
_space_group_IT_number 2
_space_group_name_Hall '-P 1'
_space_group_name_H-M_alt 'P -1'
_atom_sites_solution_hydrogens geom
_atom_sites_solution_primary dual
_audit_creation_date 2018-05-27
_audit_creation_method
;
Olex2 1.2
(compiled 2018.05.18 svn.r3508 for OlexSys, GUI svn.r5497)
;
_audit_update_record
;
2018-05-27 deposited with the CCDC.
2018-10-28 downloaded from the CCDC.
;
_cell_angle_alpha 104.090(15)
_cell_angle_beta 92.295(14)
_cell_angle_gamma 103.600(16)
_cell_formula_units_Z 2
_cell_length_a 5.1381(9)
_cell_length_b 10.587(2)
_cell_length_c 13.334(2)
_cell_measurement_reflns_used 1345
_cell_measurement_temperature 100(10)
_cell_measurement_theta_max 70.5510
_cell_measurement_theta_min 3.3380
_cell_volume 680.1(2)
_computing_cell_refinement 'CrysAlisPro 1.171.39.35a (Rigaku OD, 2017)'
_computing_data_collection 'CrysAlisPro 1.171.39.35a (Rigaku OD, 2017)'
_computing_data_reduction 'CrysAlisPro 1.171.39.35a (Rigaku OD, 2017)'
_computing_molecular_graphics 'Olex2 (Dolomanov et al., 2009)'
_computing_publication_material 'Olex2 (Dolomanov et al., 2009)'
_computing_structure_refinement 'ShelXL (Sheldrick, 2015)'
_computing_structure_solution 'ShelXT (Sheldrick, 2015)'
_diffrn_ambient_temperature 100(10)
_diffrn_detector 'CCD plate'
_diffrn_detector_type HyPix3000
_diffrn_measured_fraction_theta_full 0.983
_diffrn_measured_fraction_theta_max 0.963
_diffrn_measurement_details
;
List of Runs (angles in degrees, time in seconds):

  # Type    Start    End  Width  t~exp~   \w     \q     \k     \f   Frames
#--------------------------------------------------------------------------
  1  \w    -39.00  13.00   0.50    0.81    --  -41.35  89.00  53.00  104
  2  \w     96.00 147.00   0.50    3.10    --  101.00  89.00  53.00  102
  3  \w     79.00 129.00   0.50    3.10    --  101.00 -89.00 -62.00  100
  4  \w     36.00  62.00   0.50    3.10    --  101.00 -89.00 -62.00   52
  5  \w    -15.00  19.00   0.50    0.81    --  -41.35  32.00-150.00   68
  6  \w    -50.00 -24.00   0.50    0.81    --  -41.35 -54.00 -60.00   52
  7  \w    -60.00 -30.00   0.50    0.81    --  -41.35 -43.00  60.00   60
  8  \w    -48.00 -20.00   0.50    0.81    --  -41.35  32.00-150.00   56
  9  \w    -97.00 -71.00   0.50    0.81    --  -41.35 -43.00  60.00   52
 10  \w   -104.00 -63.00   0.50    0.81    --  -41.35 -54.00 -60.00   82
 11  \w    -44.00 -13.00   0.50    0.81    --  -41.35 138.00 150.00   62
 12  \w    -96.00 -59.00   0.50    0.81    --  -41.35 138.00 150.00   74
 13  \w     34.00  65.00   0.50    0.81    --   41.35  21.00 150.00   62
 14  \w     74.00 107.00   0.50    0.81    --   41.35  21.00 150.00   66
 15  \w     23.00  49.00   0.50    0.81    --   41.35 -32.00 120.00   52
 16  \w     25.00  61.00   0.50    0.81    --   41.35  54.00  30.00   72
 17  \w     37.00  64.00   0.50    0.81    --   41.35-104.00-180.00   54
 18  \w    -13.00  12.00   0.50    0.81    --   41.35 -65.00   0.00   50
 19  \w    -11.00  17.00   0.50    0.81    --   41.35 -32.00 120.00   56
 20  \w     -4.00  39.00   0.50    0.81    --   41.35 -89.00 -62.00   86
 21  \w      9.00  34.00   0.50    0.81    --   41.35-104.00-180.00   50
 22  \w     26.00  61.00   0.50    0.81    --   41.35 -65.00   0.00   70
 23  \w     43.00  68.00   0.50    0.81    --   41.35 -89.00 -62.00   50
 24  \w     30.00  64.00   0.50    0.81    --   41.35  43.00 -90.00   68
 25  \w     66.00  97.00   0.50    0.81    --   41.35  54.00  30.00   62
 26  \w     87.00 155.00   0.50    3.10    --  101.00  50.00 -60.00  136
 27  \w     83.00 117.00   0.50    3.10    --  101.00  93.00  90.00   68
 28  \w     74.00 114.00   0.50    3.10    --  101.00-111.00-120.00   80
 29  \w     50.00 116.00   0.50    3.10    --  101.00 -59.00 120.00  132
 30  \w     89.00 114.00   0.50    3.10    --  101.00 -59.00  30.00   50
 31  \w    121.00 156.00   0.50    3.10    --  101.00  25.00 -90.00   70
 32  \w    104.00 153.00   0.50    3.10    --  101.00  42.00-150.00   98
 33  \w     84.00 109.00   0.50    3.10    --  101.00 -33.00 120.00   50
 34  \w    115.00 141.00   0.50    3.10    --  101.00  50.00 150.00   52
 35  \w     38.00 122.00   0.50    3.10    --  101.00 -68.00-120.00  168
 36  \w     95.00 120.00   0.50    3.10    --  101.00 -59.00 -30.00   50
 37  \w     59.00  85.00   0.50    3.10    --  101.00 -59.00 -30.00   52
 38  \w     80.00 150.00   0.50    3.10    --  101.00 111.00  90.00  140
 39  \w     94.00 145.00   0.50    3.10    --  101.00  42.00  60.00  102
 40  \w     45.00  96.00   0.50    3.10    --  101.00-133.00 -60.00  102
 41  \w     41.00  68.00   0.50    3.10    --  101.00 -33.00 120.00   54
 42  \w     97.00 137.00   0.50    3.10    --  101.00  25.00 120.00   80
 43  \w     67.00 125.00   0.50    3.10    --  101.00 -93.00   0.00  116
 44  \w     39.00  87.00   0.50    3.10    --  101.00 -50.00  30.00   96
 45  \w     38.00 122.00   0.50    3.10    --  101.00-133.00-150.00  168
 46  \w     76.00 124.00   0.50    3.10    --  101.00-133.00   0.00   96
 47  \w    127.00 157.00   0.50    3.10    --  101.00  50.00 -30.00   60
 48  \w     93.00 150.00   0.50    3.10    --  101.00  33.00   0.00  114
 49  \w     98.00 134.00   0.50    3.10    --  101.00  33.00  30.00   72
 50  \w     94.00 120.00   0.50    3.10    --  101.00  25.00 -90.00   52
 51  \w     68.00 100.00   0.50    3.10    --  101.00 -87.00  60.00   64
 52  \w     70.00 115.00   0.50    3.10    --  101.00-111.00-150.00   90
 53  \w     85.00 111.00   0.50    3.10    --  101.00  50.00 -30.00   52
 54  \w     85.00 110.00   0.50    3.10    --  101.00  59.00-150.00   50
 55  \w     39.00 114.00   0.50    3.10    --  101.00 -42.00 -60.00  150
 56  \w     33.00  94.00   0.50    3.10    --  101.00 -93.00 120.00  122
 57  \w     17.00  43.00   0.50    0.81    --   41.35  77.00-180.00   52
 58  \w    -46.00 -17.00   0.50    0.81    --    0.00 125.00 176.52   58
 59  \w    -13.00  12.00   0.50    0.81    --   24.00 106.00  78.75   50
 60  \w    -40.00 -15.00   0.50    0.81    --   24.00 150.00 -88.59   50
 61  \w     -1.00  24.00   0.50    0.81    --   28.00  95.00  93.55   50
 62  \w     -3.00  22.00   0.50    0.81    --   28.00  96.00-155.20   50
 63  \w      4.00  29.00   0.50    0.81    --   32.00  88.00 -25.88   50
 64  \w      5.00  30.00   0.50    0.81    --   32.00  85.00 -61.30   50
 65  \w      3.00  28.00   0.50    0.81    --   32.00  90.00-146.69   50
 66  \w      9.00  34.00   0.50    0.81    --   36.00  84.00  95.17   50
 67  \w      9.00  34.00   0.50    0.81    --   36.00  84.00  19.41   50
 68  \w      9.00  34.00   0.50    0.81    --   36.00  84.00 -84.45   50
 69  \w     15.00  40.00   0.50    0.81    --   40.00  80.00-143.85   50
 70  \w     30.00  55.00   0.50    0.81    --   41.35 -43.00 -60.00   50
 71  \w    -13.00  22.00   0.50    0.81    --   41.35 -43.00 -60.00   70
 72  \w     21.00  47.00   0.50    0.81    --   41.35  77.00 150.00   52
 73  \w     19.00  44.00   0.50    0.81    --   44.00  80.00-121.73   50
 74  \w     19.00  44.00   0.50    0.81    --   44.00  78.00  94.70   50
 75  \w     19.00  44.00   0.50    0.81    --   44.00  82.00 -48.54   50
 76  \w     30.00  56.00   0.50    0.81    --   52.00  72.00  82.16   52
 77  \w     81.00 107.00   0.50    0.81    --   52.00  77.00 -94.43   52
 78  \w     27.00  53.00   0.50    0.81    --   52.00  77.00 153.99   52
 79  \w     33.00  58.00   0.50    0.81    --   52.00  75.00 -24.56   50
 80  \w     79.00 106.00   0.50    0.81    --   52.00  72.00  82.16   54
 81  \w     39.00  75.00   0.50    0.81    --   52.00  77.00 -94.43   72
 82  \w     34.00  44.50   0.50    0.81    --   56.00  77.00-125.13   21
;
_diffrn_measurement_device 'four-circle diffractometer'
_diffrn_measurement_device_type 'SuperNova, Single source at offset/far, HyPix3000'
_diffrn_measurement_method '\w scans'
_diffrn_orient_matrix_type 'CrysAlisPro convention (1999,Acta A55,543-557)'
_diffrn_orient_matrix_UB_11 -0.1193793000
_diffrn_orient_matrix_UB_12 -0.0893124000
_diffrn_orient_matrix_UB_13 -0.1091174000
_diffrn_orient_matrix_UB_21 0.1842321000
_diffrn_orient_matrix_UB_22 -0.0935740000
_diffrn_orient_matrix_UB_23 0.0079972000
_diffrn_orient_matrix_UB_31 -0.2190694000
_diffrn_orient_matrix_UB_32 -0.0854890000
_diffrn_orient_matrix_UB_33 0.0486932000
_diffrn_radiation_monochromator mirror
_diffrn_radiation_probe x-ray
_diffrn_radiation_type CuK\a
_diffrn_radiation_wavelength 1.54184
_diffrn_reflns_av_R_equivalents 0.0672
_diffrn_reflns_av_unetI/netI 0.0671
_diffrn_reflns_Laue_measured_fraction_full 0.983
_diffrn_reflns_Laue_measured_fraction_max 0.963
_diffrn_reflns_limit_h_max 6
_diffrn_reflns_limit_h_min -6
_diffrn_reflns_limit_k_max 13
_diffrn_reflns_limit_k_min -12
_diffrn_reflns_limit_l_max 16
_diffrn_reflns_limit_l_min -15
_diffrn_reflns_number 6927
_diffrn_reflns_point_group_measured_fraction_full 0.983
_diffrn_reflns_point_group_measured_fraction_max 0.963
_diffrn_reflns_theta_full 67.684
_diffrn_reflns_theta_max 72.413
_diffrn_reflns_theta_min 3.436
_diffrn_source 'micro-focus sealed X-ray tube'
_diffrn_source_type 'SuperNova (Cu) X-ray Source'
_exptl_absorpt_coefficient_mu 1.170
_exptl_absorpt_correction_T_max 1.00000
_exptl_absorpt_correction_T_min 0.63337
_exptl_absorpt_correction_type multi-scan
_exptl_absorpt_process_details
;
CrysAlisPro 1.171.39.35a (Rigaku Oxford Diffraction, 2017)
Empirical absorption correction using spherical harmonics,
 implemented in SCALE3 ABSPACK scaling algorithm.
;
_exptl_crystal_colour 'clear light colourless'
_exptl_crystal_colour_lustre clear
_exptl_crystal_colour_modifier light
_exptl_crystal_colour_primary colourless
_exptl_crystal_density_diffrn 1.578
_exptl_crystal_description prism
_exptl_crystal_F_000 332
_exptl_crystal_size_max 0.8
_exptl_crystal_size_mid 0.4
_exptl_crystal_size_min 0.3
_refine_diff_density_max 0.584
_refine_diff_density_min -0.521
_refine_diff_density_rms 0.089
_refine_ls_extinction_method none
_refine_ls_goodness_of_fit_ref 1.021
_refine_ls_hydrogen_treatment constr
_refine_ls_matrix_type full
_refine_ls_number_parameters 208
_refine_ls_number_reflns 2609
_refine_ls_number_restraints 0
_refine_ls_restrained_S_all 1.021
_refine_ls_R_factor_all 0.0888
_refine_ls_R_factor_gt 0.0674
_refine_ls_shift/su_max 0.000
_refine_ls_shift/su_mean 0.000
_refine_ls_structure_factor_coef Fsqd
_refine_ls_weighting_details 'w=1/[\s^2^(Fo^2^)+(0.1319P)^2^] where P=(Fo^2^+2Fc^2^)/3'
_refine_ls_weighting_scheme calc
_refine_ls_wR_factor_gt 0.1774
_refine_ls_wR_factor_ref 0.1961
_reflns_Friedel_coverage 0.000
_reflns_number_gt 1897
_reflns_number_total 2609
_reflns_threshold_expression 'I > 2\s(I)'
_cod_data_source_file jo8b02805_si_003.cif
_cod_data_source_block reu-093
_cod_original_cell_volume 680.2(2)
_cod_database_code 4035941
_shelx_shelxl_version_number 2018/3
_chemical_oxdiff_formula 'C15 H12 F3 N3 O2'
_shelx_space_group_comment
;
The symmetry employed for this shelxl refinement is uniquely defined
by the following loop, which should always be used as a source of
symmetry information in preference to the above space-group names.
They are only intended as comments.
;
_reflns_odcompleteness_completeness 97.77
_reflns_odcompleteness_iscentric 1
_reflns_odcompleteness_theta 71.98
_olex2_refinement_description
;
1. Fixed Uiso
 At 1.2 times of:
  All C(H) groups, All C(H,H) groups, All N(H) groups
2.a Secondary CH2 refined with riding coordinates:
 C9(H9A,H9B), C8(H8A,H8B)
2.b Aromatic/amide H refined with riding coordinates:
 N1(H1), N2(H2), C5(H5), C14(H14), C12(H12), C3(H3), C2(H2A), C4(H4)
;
_olex2_submission_special_instructions 'No special instructions were received'
_oxdiff_exptl_absorpt_empirical_details
;
Empirical correction (ABSPACK) includes:
- Absorption correction using spherical harmonics
- Frame scaling
;
_oxdiff_exptl_absorpt_empirical_full_max 4.098
_oxdiff_exptl_absorpt_empirical_full_min 0.389

loop_
_space_group_symop_operation_xyz
'x, y, z'
'-x, -y, -z'

loop_
_atom_site_label
_atom_site_type_symbol
_atom_site_fract_x
_atom_site_fract_y
_atom_site_fract_z
_atom_site_U_iso_or_equiv
_atom_site_adp_type
_atom_site_occupancy
_atom_site_site_symmetry_order
_atom_site_calc_flag
_atom_site_refinement_flags_posn
F3 F 0.0513(3) 0.11788(18) 0.88530(14) 0.0348(5) Uani 1 1 d .
F1 F 0.2746(4) 0.31924(18) 0.96635(15) 0.0415(5) Uani 1 1 d .
F2 F 0.3993(3) 0.1477(2) 0.99079(14) 0.0397(5) Uani 1 1 d .
O1 O 1.0625(3) 0.41764(19) 0.75468(16) 0.0264(5) Uani 1 1 d .
O2 O 0.4193(3) 0.39547(19) 0.57149(15) 0.0269(5) Uani 1 1 d .
N1 N 0.8295(4) 0.3636(2) 0.53493(18) 0.0245(5) Uani 1 1 d .
H1 H 0.996277 0.404376 0.537148 0.029 Uiso 1 1 calc R
N3 N 0.6176(4) 0.0797(2) 0.67563(19) 0.0281(6) Uani 1 1 d .
N2 N 1.0045(4) 0.1779(2) 0.60898(19) 0.0275(5) Uani 1 1 d .
H2 H 1.174140 0.196854 0.627963 0.033 Uiso 1 1 calc R
C7 C 0.6685(5) 0.4290(3) 0.5911(2) 0.0242(6) Uani 1 1 d .
C11 C 0.8510(5) 0.3092(3) 0.7584(2) 0.0251(6) Uani 1 1 d .
C10 C 0.8221(5) 0.1875(3) 0.6816(2) 0.0254(6) Uani 1 1 d .
C13 C 0.4769(5) 0.2012(3) 0.8318(2) 0.0275(6) Uani 1 1 d .
C5 C 0.7373(5) 0.6676(3) 0.6884(2) 0.0282(6) Uani 1 1 d .
H5 H 0.605421 0.672923 0.640859 0.034 Uiso 1 1 calc R
C9 C 0.9036(5) 0.1349(3) 0.4995(2) 0.0272(6) Uani 1 1 d .
H9A H 0.794195 0.042980 0.483403 0.033 Uiso 1 1 calc R
H9B H 1.054438 0.136435 0.457991 0.033 Uiso 1 1 calc R
C14 C 0.4501(5) 0.0882(3) 0.7503(2) 0.0292(6) Uani 1 1 d .
H14 H 0.307983 0.013887 0.747044 0.035 Uiso 1 1 calc R
C12 C 0.6804(5) 0.3160(3) 0.8346(2) 0.0276(6) Uani 1 1 d .
H12 H 0.699489 0.394858 0.886853 0.033 Uiso 1 1 calc R
C8 C 0.7334(5) 0.2257(3) 0.4700(2) 0.0260(6) Uani 1 1 d .
H8A H 0.744896 0.225207 0.397474 0.031 Uiso 1 1 calc R
H8B H 0.546174 0.190581 0.479017 0.031 Uiso 1 1 calc R
C1 C 0.9916(5) 0.5379(3) 0.7545(2) 0.0258(6) Uani 1 1 d .
C3 C 1.0560(5) 0.7721(3) 0.8383(2) 0.0314(7) Uani 1 1 d .
H3 H 1.144020 0.848635 0.889829 0.038 Uiso 1 1 calc R
C2 C 1.1212(5) 0.6504(3) 0.8340(2) 0.0303(6) Uani 1 1 d .
H2A H 1.248375 0.644512 0.883079 0.036 Uiso 1 1 calc R
C4 C 0.8626(6) 0.7806(3) 0.7671(2) 0.0304(6) Uani 1 1 d .
H4 H 0.816815 0.861668 0.771857 0.037 Uiso 1 1 calc R
C6 C 0.8059(5) 0.5465(3) 0.6796(2) 0.0254(6) Uani 1 1 d .
C15 C 0.3023(6) 0.1966(3) 0.9179(2) 0.0307(7) Uani 1 1 d .

loop_
_atom_site_aniso_label
_atom_site_aniso_U_11
_atom_site_aniso_U_22
_atom_site_aniso_U_33
_atom_site_aniso_U_23
_atom_site_aniso_U_13
_atom_site_aniso_U_12
F3 0.0210(8) 0.0387(10) 0.0401(10) 0.0090(8) 0.0061(7) -0.0005(7)
F1 0.0403(10) 0.0327(10) 0.0463(11) 0.0039(8) 0.0194(8) 0.0034(8)
F2 0.0294(9) 0.0548(12) 0.0359(10) 0.0180(9) 0.0039(7) 0.0061(8)
O1 0.0170(9) 0.0219(10) 0.0372(11) 0.0083(8) 0.0035(7) -0.0019(7)
O2 0.0149(8) 0.0279(10) 0.0352(11) 0.0063(8) 0.0040(7) 0.0015(7)
N1 0.0158(10) 0.0212(11) 0.0323(13) 0.0031(9) 0.0052(9) 0.0001(8)
N3 0.0220(11) 0.0245(12) 0.0347(13) 0.0081(10) 0.0022(9) 0.0000(9)
N2 0.0171(10) 0.0273(12) 0.0345(13) 0.0051(10) 0.0025(9) 0.0018(9)
C7 0.0178(11) 0.0230(13) 0.0309(14) 0.0089(11) 0.0065(10) 0.0008(10)
C11 0.0180(12) 0.0236(14) 0.0311(14) 0.0075(11) 0.0001(10) 0.0005(10)
C10 0.0176(12) 0.0250(14) 0.0309(14) 0.0057(11) 0.0009(10) 0.0019(10)
C13 0.0202(12) 0.0286(15) 0.0315(15) 0.0070(12) 0.0028(10) 0.0027(11)
C5 0.0208(12) 0.0278(14) 0.0342(15) 0.0078(12) 0.0066(11) 0.0023(10)
C9 0.0192(12) 0.0261(14) 0.0334(15) 0.0055(11) 0.0065(10) 0.0021(10)
C14 0.0226(13) 0.0279(15) 0.0351(16) 0.0106(12) 0.0037(11) -0.0002(11)
C12 0.0248(13) 0.0265(14) 0.0308(15) 0.0080(11) 0.0029(11) 0.0047(11)
C8 0.0186(12) 0.0234(14) 0.0313(14) 0.0037(11) 0.0015(10) -0.0002(10)
C1 0.0184(12) 0.0246(14) 0.0308(14) 0.0047(11) 0.0061(10) 0.0002(10)
C3 0.0269(14) 0.0263(15) 0.0352(16) 0.0039(12) 0.0053(12) -0.0009(11)
C2 0.0232(13) 0.0304(15) 0.0314(15) 0.0060(12) -0.0010(11) -0.0020(11)
C4 0.0288(14) 0.0219(14) 0.0378(16) 0.0060(12) 0.0081(12) 0.0022(11)
C6 0.0177(12) 0.0255(14) 0.0291(14) 0.0042(11) 0.0069(10) 0.0002(10)
C15 0.0247(13) 0.0268(14) 0.0352(16) 0.0046(12) 0.0057(11) -0.0008(11)

loop_
_atom_type_symbol
_atom_type_description
_atom_type_scat_dispersion_real
_atom_type_scat_dispersion_imag
_atom_type_scat_source
C C 0.0181 0.0091 'International Tables Vol C Tables 4.2.6.8 and 6.1.1.4'
H H 0.0000 0.0000 'International Tables Vol C Tables 4.2.6.8 and 6.1.1.4'
F F 0.0727 0.0534 'International Tables Vol C Tables 4.2.6.8 and 6.1.1.4'
N N 0.0311 0.0180 'International Tables Vol C Tables 4.2.6.8 and 6.1.1.4'
O O 0.0492 0.0322 'International Tables Vol C Tables 4.2.6.8 and 6.1.1.4'

loop_
_geom_angle_atom_site_label_1
_geom_angle_atom_site_label_2
_geom_angle_atom_site_label_3
_geom_angle
C11 O1 C1 115.84(19)
C7 N1 C8 122.7(2)
C10 N3 C14 117.5(2)
C10 N2 C9 118.4(2)
O2 C7 N1 122.6(3)
O2 C7 C6 121.4(2)
N1 C7 C6 116.1(2)
O1 C11 C10 117.4(2)
C12 C11 O1 122.7(3)
C12 C11 C10 119.8(3)
N3 C10 N2 118.3(3)
N3 C10 C11 121.8(2)
N2 C10 C11 119.9(2)
C14 C13 C12 118.7(3)
C14 C13 C15 120.1(3)
C12 C13 C15 121.1(3)
C4 C5 C6 120.9(3)
N2 C9 C8 112.3(2)
N3 C14 C13 123.7(3)
C11 C12 C13 118.2(3)
N1 C8 C9 110.6(2)
C2 C1 O1 116.1(3)
C6 C1 O1 122.8(2)
C6 C1 C2 121.1(3)
C4 C3 C2 120.9(3)
C1 C2 C3 118.6(3)
C3 C4 C5 119.5(3)
C5 C6 C7 118.3(3)
C5 C6 C1 118.9(3)
C1 C6 C7 122.8(3)
F3 C15 C13 112.9(2)
F1 C15 F3 106.5(2)
F1 C15 C13 112.1(2)
F2 C15 F3 105.8(2)
F2 C15 F1 106.7(2)
F2 C15 C13 112.4(2)

loop_
_geom_bond_atom_site_label_1
_geom_bond_atom_site_label_2
_geom_bond_distance
F3 C15 1.349(3)
F1 C15 1.345(4)
F2 C15 1.337(4)
O1 C11 1.395(3)
O1 C1 1.405(3)
O2 C7 1.244(3)
N1 C7 1.338(3)
N1 C8 1.461(3)
N3 C10 1.341(4)
N3 C14 1.343(4)
N2 C10 1.377(3)
N2 C9 1.453(4)
C7 C6 1.498(4)
C11 C10 1.410(4)
C11 C12 1.368(4)
C13 C14 1.381(4)
C13 C12 1.396(4)
C13 C15 1.488(4)
C5 C4 1.386(4)
C5 C6 1.387(4)
C9 C8 1.548(4)
C1 C2 1.394(4)
C1 C6 1.387(4)
C3 C2 1.394(4)
C3 C4 1.380(4)
